data_1509338
loop_
_publ_author_name
'Zhukova, T.B.'
'Zaslavskii, A.I.'

_publ_section_title
;
 The structure of Ag Fe Te2
;
_journal_name_full 'Zhurnal Strukturnoi Khimii (Issue-No. from 1981)'
_journal_page_first 246
_journal_page_last 249
_journal_volume 5
_journal_year 1964
_chemical_formula_sum 'Ag Fe Te2'
_space_group_IT_number 164
_symmetry_space_group_name_Hall '-P 3 2"'
_symmetry_space_group_name_H-M 'P -3 m 1'
_cell_angle_alpha 90
_cell_angle_beta 90
_cell_angle_gamma 120
_cell_formula_units_Z 3
_cell_length_a 7.6
_cell_length_b 7.6
_cell_length_c 5.69
_cell_volume 284.623
_citation_journal_id_ASTM ZSTKAI
_cod_data_source_file silver1-2_260.cif
_cod_data_source_block Ag1Fe1Te2
_cod_original_formula_sum 'Ag1 Fe1 Te2'
_cod_database_code 1509338

loop_
_symmetry_equiv_pos_as_xyz
x,y,z
-y,x-y,z
-x+y,-x,z
y,x,-z
-x,-x+y,-z
x-y,-y,-z
-x,-y,-z
y,-x+y,-z
x-y,x,-z
-y,-x,z
x,x-y,z
-x+y,y,z

loop_
_atom_site_label
_atom_site_type_symbol
_atom_site_fract_x
_atom_site_fract_y
_atom_site_fract_z
_atom_site_occupancy
_atom_site_U_iso_or_equiv
Ag1 Ag+1 0 0 0 1 0.0
Fe1 Fe+3 0.5 0 0.5 1 0.0
Te1 Te-2 0.1667 0.8333 0.75 1 0.0
Ag2 Ag+1 0.3333 0.6667 0.25 1 0.0
